data_7061073
loop_
_publ_author_name
'Dayaker, Gandrath'
'Erb, William'
'Hedidi, Madani'
'Chevallier, Floris'
'Blot, Marielle'
'Gros, Philippe C.'
'Hilmersson, G\"oran'
'Roisnel, Thierry'
'Dorcet, Vincent'
'Bentabed-Ababsa, Ghenia'
'Mongin, Florence'

_publ_section_title
;
 Enantioselective deprotometalation of alkyl ferrocenecarboxylates using
 bimetallic bases
;
_journal_issue 48
_journal_name_full 'New Journal of Chemistry'
_journal_page_first 22579
_journal_page_last 22590
_journal_paper_doi 10.1039/D1NJ04526A
_journal_volume 45
_journal_year 2021
_chemical_absolute_configuration ad
_chemical_compound_source 'synthesis as described'
_chemical_formula_moiety 'C18 H30 N, Cl'
_chemical_formula_sum 'C18 H30 Cl N'
_chemical_formula_weight 295.88
_space_group_crystal_system monoclinic
_space_group_IT_number 4
_space_group_name_Hall 'P 2yb'
_space_group_name_H-M_alt 'P 1 21 1'
_atom_sites_solution_hydrogens geom
_atom_sites_solution_primary direct
_atom_sites_solution_secondary difmap
_audit_update_record
;
2021-09-16 deposited with the CCDC.	2021-11-18 downloaded from the CCDC.
;
_cell_angle_alpha 90
_cell_angle_beta 98.636(4)
_cell_angle_gamma 90
_cell_formula_units_Z 4
_cell_length_a 11.4383(9)
_cell_length_b 10.9604(14)
_cell_length_c 14.2059(13)
_cell_measurement_reflns_used 2278
_cell_measurement_temperature 150(2)
_cell_measurement_theta_max 21.56
_cell_measurement_theta_min 2.36
_cell_measurement_wavelength 0.71073
_cell_volume 1760.8(3)
_computing_cell_refinement 'Bruker APEX2 (Bruker, 2014)'
_computing_data_collection 'Bruker APEX2 (Bruker, 2014)'
_computing_data_reduction 'Bruker APEX2 (Bruker, 2014)'
_computing_molecular_graphics
;
   'SXGRAPH (L. Farrugia, 1999), Mercury (CSD, 2020)'
;
_computing_publication_material 'CRYSCALC (T. Roisnel, local program, 2021)'
_computing_structure_refinement 'SHELXL-2018_3 (Sheldrick, 2018)'
_computing_structure_solution 'SIR97 (A. Altomare et al., 1999)'
_diffrn_ambient_temperature 150(2)
_diffrn_detector 'CCD plate'
_diffrn_detector_area_resol_mean 8.33
_diffrn_measured_fraction_theta_full 0.992
_diffrn_measured_fraction_theta_max 0.989
_diffrn_measurement_device_type 'APEXII, Bruker-AXS'
_diffrn_measurement_method 'CCD rotation images, thin slices'
_diffrn_orient_matrix_UB_11 -0.0524112
_diffrn_orient_matrix_UB_12 -0.0623085
_diffrn_orient_matrix_UB_13 0.0236617
_diffrn_orient_matrix_UB_21 -0.0588688
_diffrn_orient_matrix_UB_22 0.0650731
_diffrn_orient_matrix_UB_23 0.0081885
_diffrn_orient_matrix_UB_31 -0.0400066
_diffrn_orient_matrix_UB_32 -0.0141253
_diffrn_orient_matrix_UB_33 -0.0666516
_diffrn_radiation_monochromator graphite
_diffrn_radiation_probe x-ray
_diffrn_radiation_source 'fine-focus sealed tube'
_diffrn_radiation_type MoK\a
_diffrn_radiation_wavelength 0.71073
_diffrn_reflns_av_R_equivalents 0.0447
_diffrn_reflns_av_unetI/netI 0.0957
_diffrn_reflns_limit_h_max 14
_diffrn_reflns_limit_h_min -12
_diffrn_reflns_limit_k_max 14
_diffrn_reflns_limit_k_min -12
_diffrn_reflns_limit_l_max 18
_diffrn_reflns_limit_l_min -12
_diffrn_reflns_number 13274
_diffrn_reflns_theta_full 25.242
_diffrn_reflns_theta_max 27.490
_diffrn_reflns_theta_min 3.096
_exptl_absorpt_coefficient_mu 0.210
_exptl_absorpt_correction_T_max 0.983
_exptl_absorpt_correction_T_min 0.648
_exptl_absorpt_correction_type multi-scan
_exptl_absorpt_process_details
;
  [Sheldrick, G.M. (2014). SADABS Bruker AXS Inc., Madison, Wisconsin, USA]
;
_exptl_crystal_colour colourless
_exptl_crystal_density_diffrn 1.116
_exptl_crystal_description prism
_exptl_crystal_F_000 648
_exptl_crystal_size_max 0.270
_exptl_crystal_size_mid 0.150
_exptl_crystal_size_min 0.080
_refine_diff_density_max 0.226
_refine_diff_density_min -0.227
_refine_diff_density_rms 0.053
_refine_ls_abs_structure_details
;
Flack x determined using 1586 quotients [(I+)-(I-)]/[(I+)+(I-)]
(Parsons, Flack and Wagner, Acta Cryst. B69 (2013) 249-259).
;
_refine_ls_abs_structure_Flack 0.08(5)
_refine_ls_extinction_method none
_refine_ls_goodness_of_fit_ref 0.989
_refine_ls_hydrogen_treatment constr
_refine_ls_matrix_type full
_refine_ls_number_parameters 369
_refine_ls_number_reflns 7320
_refine_ls_number_restraints 1
_refine_ls_restrained_S_all 0.989
_refine_ls_R_factor_all 0.0891
_refine_ls_R_factor_gt 0.0533
_refine_ls_shift/su_max 0.001
_refine_ls_shift/su_mean 0.000
_refine_ls_structure_factor_coef Fsqd
_refine_ls_weighting_details 'w=1/[\s^2^(Fo^2^)+(0.0401P)^2^] where P=(Fo^2^+2Fc^2^)/3'
_refine_ls_weighting_scheme calc
_refine_ls_wR_factor_gt 0.0962
_refine_ls_wR_factor_ref 0.1121
_reflns_Friedel_coverage 0.740
_reflns_Friedel_fraction_full 0.853
_reflns_Friedel_fraction_max 0.813
_reflns_number_gt 5011
_reflns_number_total 7320
_reflns_threshold_expression >2sigma(I)
_cod_data_source_file d1nj04526a2.cif
_cod_data_source_block DG181C
_cod_depositor_comments 'Adding full bibliography for 7061069--7061073.cif.'
_cod_original_sg_symbol_H-M 'P 21'
_cod_database_code 7061073

loop_
_space_group_symop_operation_xyz
'x, y, z'
'-x, y+1/2, -z'

loop_
_atom_site_label
_atom_site_type_symbol
_atom_site_fract_x
_atom_site_fract_y
_atom_site_fract_z
_atom_site_U_iso_or_equiv
_atom_site_adp_type
_atom_site_occupancy
_atom_site_site_symmetry_order
_atom_site_calc_flag
_atom_site_refinement_flags_posn
_atom_site_refinement_flags_adp
_atom_site_refinement_flags_occupancy
_atom_site_disorder_assembly
_atom_site_disorder_group
Cl1 Cl 0.86909(8) 0.22079(10) 0.33836(6) 0.0282(3) Uani 1 1 d . . . . .
C1 C 0.5727(4) 0.2949(5) -0.1742(3) 0.0475(14) Uani 1 1 d . . . . .
H1A H 0.531428 0.371889 -0.191549 0.071 Uiso 1 1 calc R U . . .
H1B H 0.515286 0.232716 -0.161949 0.071 Uiso 1 1 calc R U . . .
H1C H 0.613374 0.268067 -0.226573 0.071 Uiso 1 1 calc R U . . .
C2 C 0.6632(4) 0.3137(4) -0.0846(3) 0.0323(11) Uani 1 1 d . . . . .
H2 H 0.619079 0.336838 -0.031538 0.039 Uiso 1 1 calc R U . . .
C3 C 0.7307(3) 0.1946(4) -0.0560(3) 0.0298(11) Uani 1 1 d . . . . .
H3A H 0.672883 0.129364 -0.048603 0.036 Uiso 1 1 calc R U . . .
H3B H 0.774505 0.170073 -0.108019 0.036 Uiso 1 1 calc R U . . .
C4 C 0.8175(3) 0.2054(4) 0.0361(2) 0.0226(9) Uani 1 1 d . . . . .
H4 H 0.864110 0.128007 0.044725 0.027 Uiso 1 1 calc R U . . .
C5 C 0.9051(3) 0.3112(4) 0.0312(3) 0.0250(9) Uani 1 1 d . . . . .
H5 H 0.953255 0.288072 -0.019260 0.030 Uiso 1 1 calc R U . . .
C6 C 0.8414(4) 0.4292(4) -0.0031(3) 0.0304(11) Uani 1 1 d . . . . .
H6A H 0.799485 0.460850 0.047898 0.037 Uiso 1 1 calc R U . . .
H6B H 0.900913 0.490744 -0.014806 0.037 Uiso 1 1 calc R U . . .
C7 C 0.7528(4) 0.4131(5) -0.0937(3) 0.0390(12) Uani 1 1 d . . . . .
H7A H 0.710615 0.491104 -0.109054 0.047 Uiso 1 1 calc R U . . .
H7B H 0.795959 0.392908 -0.147024 0.047 Uiso 1 1 calc R U . . .
C8 C 0.9937(4) 0.3274(4) 0.1229(3) 0.0285(10) Uani 1 1 d . . . . .
H8 H 0.946906 0.344444 0.175497 0.034 Uiso 1 1 calc R U . . .
C9 C 1.0665(3) 0.2133(5) 0.1502(3) 0.0361(11) Uani 1 1 d . . . . .
H9A H 1.115267 0.195177 0.100780 0.054 Uiso 1 1 calc R U . . .
H9B H 1.013465 0.144455 0.156234 0.054 Uiso 1 1 calc R U . . .
H9C H 1.117656 0.226730 0.211043 0.054 Uiso 1 1 calc R U . . .
C10 C 1.0764(4) 0.4363(4) 0.1173(3) 0.0375(12) Uani 1 1 d . . . . .
H10A H 1.134641 0.439746 0.175295 0.056 Uiso 1 1 calc R U . . .
H10B H 1.030050 0.511881 0.111065 0.056 Uiso 1 1 calc R U . . .
H10C H 1.117295 0.426959 0.061830 0.056 Uiso 1 1 calc R U . . .
N11 N 0.7529(2) 0.2201(3) 0.12154(19) 0.0208(7) Uani 1 1 d . . . . .
H11A H 0.710542 0.290517 0.113453 0.025 Uiso 1 1 calc R U . . .
H11B H 0.808519 0.230224 0.173914 0.025 Uiso 1 1 calc R U . . .
C12 C 0.6688(3) 0.1186(4) 0.1439(3) 0.0245(10) Uani 1 1 d . . . . .
H12 H 0.667862 0.122732 0.214135 0.029 Uiso 1 1 calc R U . . .
C13 C 0.5420(3) 0.1450(4) 0.0969(3) 0.0332(11) Uani 1 1 d . . . . .
H13A H 0.488067 0.086667 0.120162 0.050 Uiso 1 1 calc R U . . .
H13B H 0.536718 0.137217 0.027710 0.050 Uiso 1 1 calc R U . . .
H13C H 0.520161 0.228133 0.112866 0.050 Uiso 1 1 calc R U . . .
C14 C 0.7183(3) -0.0057(4) 0.1253(3) 0.0238(10) Uani 1 1 d . . . . .
C15 C 0.6631(4) -0.0853(4) 0.0563(3) 0.0326(11) Uani 1 1 d . . . . .
H15 H 0.592574 -0.061120 0.016584 0.039 Uiso 1 1 calc R U . . .
C16 C 0.7108(4) -0.2002(5) 0.0452(3) 0.0360(12) Uani 1 1 d . . . . .
H16 H 0.672102 -0.254627 -0.001374 0.043 Uiso 1 1 calc R U . . .
C17 C 0.8139(4) -0.2353(4) 0.1016(3) 0.0357(12) Uani 1 1 d . . . . .
H17 H 0.846475 -0.313671 0.093572 0.043 Uiso 1 1 calc R U . . .
C18 C 0.8698(4) -0.1569(4) 0.1697(3) 0.0352(11) Uani 1 1 d . . . . .
H18 H 0.941456 -0.180727 0.208011 0.042 Uiso 1 1 calc R U . . .
C19 C 0.8221(3) -0.0444(4) 0.1820(3) 0.0287(10) Uani 1 1 d . . . . .
H19 H 0.860418 0.008358 0.230065 0.034 Uiso 1 1 calc R U . . .
Cl2 Cl 0.38486(9) -0.02971(10) 0.84499(6) 0.0313(3) Uani 1 1 d . . . . .
C21 C 0.6395(4) -0.1640(7) 0.7135(4) 0.0685(19) Uani 1 1 d . . . . .
H21A H 0.697390 -0.140081 0.672655 0.103 Uiso 1 1 calc R U . . .
H21B H 0.658926 -0.245462 0.739716 0.103 Uiso 1 1 calc R U . . .
H21C H 0.641333 -0.105263 0.765766 0.103 Uiso 1 1 calc R U . . .
C22 C 0.5160(4) -0.1658(5) 0.6551(3) 0.0402(13) Uani 1 1 d . . . . .
H22 H 0.458069 -0.184419 0.699290 0.048 Uiso 1 1 calc R U . . .
C23 C 0.4843(3) -0.0410(5) 0.6103(3) 0.0347(11) Uani 1 1 d . . . . .
H23A H 0.541194 -0.020450 0.566637 0.042 Uiso 1 1 calc R U . . .
H23B H 0.491675 0.021545 0.661087 0.042 Uiso 1 1 calc R U . . .
C24 C 0.3588(3) -0.0376(4) 0.5550(2) 0.0258(9) Uani 1 1 d . . . . .
H24 H 0.348884 0.042012 0.520355 0.031 Uiso 1 1 calc R U . . .
C25 C 0.3374(4) -0.1400(4) 0.4804(3) 0.0289(10) Uani 1 1 d . . . . .
H25 H 0.390836 -0.121761 0.432544 0.035 Uiso 1 1 calc R U . . .
C26 C 0.3770(4) -0.2635(5) 0.5229(3) 0.0382(11) Uani 1 1 d . . . . .
H26A H 0.372888 -0.324243 0.470963 0.046 Uiso 1 1 calc R U . . .
H26B H 0.321508 -0.289660 0.566180 0.046 Uiso 1 1 calc R U . . .
C27 C 0.5024(4) -0.2621(5) 0.5781(3) 0.0437(13) Uani 1 1 d . . . . .
H27A H 0.520886 -0.343187 0.607256 0.052 Uiso 1 1 calc R U . . .
H27B H 0.559353 -0.245935 0.533516 0.052 Uiso 1 1 calc R U . . .
C28 C 0.2112(4) -0.1406(5) 0.4244(3) 0.0364(12) Uani 1 1 d . . . . .
H28 H 0.154912 -0.141525 0.471942 0.044 Uiso 1 1 calc R U . . .
C29 C 0.1859(5) -0.2539(5) 0.3617(3) 0.0580(16) Uani 1 1 d . . . . .
H29A H 0.108843 -0.245116 0.321552 0.087 Uiso 1 1 calc R U . . .
H29B H 0.185126 -0.326322 0.402032 0.087 Uiso 1 1 calc R U . . .
H29C H 0.247647 -0.262858 0.321183 0.087 Uiso 1 1 calc R U . . .
C30 C 0.1853(4) -0.0258(5) 0.3635(3) 0.0511(14) Uani 1 1 d . . . . .
H30A H 0.236058 -0.024607 0.313696 0.077 Uiso 1 1 calc R U . . .
H30B H 0.201075 0.046764 0.403716 0.077 Uiso 1 1 calc R U . . .
H30C H 0.102150 -0.025926 0.333929 0.077 Uiso 1 1 calc R U . . .
N31 N 0.2704(2) -0.0400(3) 0.6260(2) 0.0215(7) Uani 1 1 d . . . . .
H31A H 0.241344 -0.117178 0.627398 0.026 Uiso 1 1 calc R U . . .
H31B H 0.310573 -0.023784 0.684917 0.026 Uiso 1 1 calc R U . . .
C32 C 0.1669(3) 0.0469(4) 0.6076(3) 0.0247(10) Uani 1 1 d . . . . .
H32 H 0.114910 0.019261 0.548475 0.030 Uiso 1 1 calc R U . . .
C33 C 0.0964(4) 0.0373(4) 0.6896(3) 0.0333(11) Uani 1 1 d . . . . .
H33A H 0.146628 0.060450 0.749001 0.050 Uiso 1 1 calc R U . . .
H33B H 0.069063 -0.046847 0.694623 0.050 Uiso 1 1 calc R U . . .
H33C H 0.028081 0.092115 0.678205 0.050 Uiso 1 1 calc R U . . .
C34 C 0.2039(3) 0.1767(4) 0.5920(3) 0.0261(10) Uani 1 1 d . . . . .
C35 C 0.1365(4) 0.2441(5) 0.5203(3) 0.0364(11) Uani 1 1 d . . . . .
H35 H 0.074169 0.205879 0.478992 0.044 Uiso 1 1 calc R U . . .
C36 C 0.1603(4) 0.3667(5) 0.5091(3) 0.0473(14) Uani 1 1 d . . . . .
H36 H 0.113166 0.412465 0.460710 0.057 Uiso 1 1 calc R U . . .
C37 C 0.2519(4) 0.4231(5) 0.5675(3) 0.0413(12) Uani 1 1 d . . . . .
H37 H 0.267272 0.507448 0.559972 0.050 Uiso 1 1 calc R U . . .
C38 C 0.3206(4) 0.3563(5) 0.6368(3) 0.0382(12) Uani 1 1 d . . . . .
H38 H 0.385491 0.393975 0.675597 0.046 Uiso 1 1 calc R U . . .
C39 C 0.2959(4) 0.2337(5) 0.6505(3) 0.0320(11) Uani 1 1 d . . . . .
H39 H 0.342046 0.188947 0.700073 0.038 Uiso 1 1 calc R U . . .

loop_
_atom_site_aniso_label
_atom_site_aniso_U_11
_atom_site_aniso_U_22
_atom_site_aniso_U_33
_atom_site_aniso_U_23
_atom_site_aniso_U_13
_atom_site_aniso_U_12
Cl1 0.0306(5) 0.0297(7) 0.0234(5) -0.0012(5) 0.0010(4) 0.0039(5)
C1 0.042(3) 0.066(4) 0.031(3) 0.004(2) -0.004(2) 0.012(3)
C2 0.031(3) 0.043(3) 0.022(2) 0.001(2) 0.0021(18) 0.007(2)
C3 0.028(2) 0.038(3) 0.023(2) -0.0009(19) 0.0048(17) 0.002(2)
C4 0.0222(19) 0.024(3) 0.0229(19) -0.0019(19) 0.0065(15) 0.0018(19)
C5 0.023(2) 0.027(3) 0.026(2) 0.0013(19) 0.0079(17) -0.0012(19)
C6 0.030(2) 0.030(3) 0.033(2) 0.004(2) 0.0099(19) 0.001(2)
C7 0.043(3) 0.042(3) 0.033(3) 0.012(2) 0.008(2) 0.010(2)
C8 0.024(2) 0.028(3) 0.034(2) -0.001(2) 0.0081(18) -0.004(2)
C9 0.029(2) 0.041(3) 0.037(2) 0.000(2) -0.0003(18) 0.001(2)
C10 0.029(2) 0.034(3) 0.050(3) -0.001(2) 0.006(2) -0.006(2)
N11 0.0209(16) 0.022(2) 0.0188(15) -0.0015(16) 0.0013(12) 0.0002(17)
C12 0.021(2) 0.026(3) 0.027(2) 0.0017(19) 0.0081(17) -0.0052(18)
C13 0.022(2) 0.030(3) 0.048(3) -0.003(2) 0.0065(19) -0.002(2)
C14 0.024(2) 0.022(3) 0.026(2) 0.0009(18) 0.0081(17) -0.0052(18)
C15 0.026(2) 0.033(3) 0.039(3) -0.004(2) 0.0059(19) -0.008(2)
C16 0.034(3) 0.033(3) 0.042(3) -0.013(2) 0.007(2) -0.010(2)
C17 0.044(3) 0.024(3) 0.042(3) 0.000(2) 0.018(2) 0.002(2)
C18 0.043(3) 0.033(3) 0.027(2) 0.004(2) -0.001(2) 0.007(2)
C19 0.036(2) 0.021(3) 0.027(2) 0.000(2) -0.0012(17) 0.000(2)
Cl2 0.0352(6) 0.0330(7) 0.0250(5) 0.0008(5) 0.0019(4) -0.0053(5)
C21 0.032(3) 0.105(6) 0.066(4) 0.002(4) -0.001(3) 0.018(3)
C22 0.026(2) 0.053(4) 0.043(3) 0.004(3) 0.008(2) 0.007(2)
C23 0.028(2) 0.044(3) 0.033(2) -0.005(2) 0.0079(17) -0.009(2)
C24 0.028(2) 0.030(3) 0.0214(19) 0.002(2) 0.0092(16) -0.006(2)
C25 0.036(3) 0.029(3) 0.025(2) -0.002(2) 0.0141(18) -0.004(2)
C26 0.047(3) 0.029(3) 0.043(3) -0.006(2) 0.021(2) -0.001(2)
C27 0.040(3) 0.044(3) 0.051(3) 0.011(3) 0.022(2) 0.012(3)
C28 0.042(3) 0.040(3) 0.027(2) -0.005(2) 0.005(2) -0.013(2)
C29 0.075(4) 0.057(4) 0.042(3) -0.013(3) 0.007(3) -0.030(3)
C30 0.066(3) 0.056(4) 0.027(2) -0.003(3) -0.009(2) -0.003(3)
N31 0.0214(16) 0.022(2) 0.0210(16) -0.0020(16) 0.0012(13) -0.0024(16)
C32 0.023(2) 0.026(3) 0.025(2) 0.0049(19) 0.0025(17) 0.0046(19)
C33 0.034(2) 0.030(3) 0.038(2) 0.006(2) 0.013(2) 0.006(2)
C34 0.029(2) 0.022(3) 0.027(2) 0.0023(18) 0.0048(18) 0.0013(19)
C35 0.038(3) 0.032(3) 0.037(2) 0.006(2) -0.002(2) 0.005(2)
C36 0.052(3) 0.036(4) 0.053(3) 0.021(3) 0.006(2) 0.013(3)
C37 0.060(3) 0.018(3) 0.048(3) 0.003(2) 0.015(3) -0.001(2)
C38 0.046(3) 0.027(3) 0.041(3) -0.006(2) 0.008(2) -0.012(2)
C39 0.039(2) 0.032(3) 0.024(2) 0.001(2) 0.0019(18) 0.002(2)

loop_
_atom_type_symbol
_atom_type_description
_atom_type_scat_dispersion_real
_atom_type_scat_dispersion_imag
_atom_type_scat_source
C C 0.0033 0.0016 'International Tables Vol C Tables 4.2.6.8 and 6.1.1.4'
H H 0.0000 0.0000 'International Tables Vol C Tables 4.2.6.8 and 6.1.1.4'
N N 0.0061 0.0033 'International Tables Vol C Tables 4.2.6.8 and 6.1.1.4'
Cl Cl 0.1484 0.1585 'International Tables Vol C Tables 4.2.6.8 and 6.1.1.4'

loop_
_geom_angle_atom_site_label_1
_geom_angle_atom_site_label_2
_geom_angle_atom_site_label_3
_geom_angle
_geom_angle_site_symmetry_1
_geom_angle_site_symmetry_3
_geom_angle_publ_flag
C2 C1 H1A 109.5 . . ?
C2 C1 H1B 109.5 . . ?
H1A C1 H1B 109.5 . . ?
C2 C1 H1C 109.5 . . ?
H1A C1 H1C 109.5 . . ?
H1B C1 H1C 109.5 . . ?
C7 C2 C1 114.1(4) . . ?
C7 C2 C3 108.3(3) . . ?
C1 C2 C3 110.8(4) . . ?
C7 C2 H2 107.8 . . ?
C1 C2 H2 107.8 . . ?
C3 C2 H2 107.8 . . ?
C4 C3 C2 113.3(4) . . ?
C4 C3 H3A 108.9 . . ?
C2 C3 H3A 108.9 . . ?
C4 C3 H3B 108.9 . . ?
C2 C3 H3B 108.9 . . ?
H3A C3 H3B 107.7 . . ?
N11 C4 C3 111.2(3) . . ?
N11 C4 C5 110.7(3) . . ?
C3 C4 C5 111.4(3) . . ?
N11 C4 H4 107.8 . . ?
C3 C4 H4 107.8 . . ?
C5 C4 H4 107.8 . . ?
C6 C5 C8 113.3(3) . . ?
C6 C5 C4 111.6(3) . . ?
C8 C5 C4 113.5(3) . . ?
C6 C5 H5 105.9 . . ?
C8 C5 H5 105.9 . . ?
C4 C5 H5 105.9 . . ?
C7 C6 C5 113.4(4) . . ?
C7 C6 H6A 108.9 . . ?
C5 C6 H6A 108.9 . . ?
C7 C6 H6B 108.9 . . ?
C5 C6 H6B 108.9 . . ?
H6A C6 H6B 107.7 . . ?
C2 C7 C6 112.6(4) . . ?
C2 C7 H7A 109.1 . . ?
C6 C7 H7A 109.1 . . ?
C2 C7 H7B 109.1 . . ?
C6 C7 H7B 109.1 . . ?
H7A C7 H7B 107.8 . . ?
C9 C8 C10 109.6(3) . . ?
C9 C8 C5 112.8(4) . . ?
C10 C8 C5 112.3(3) . . ?
C9 C8 H8 107.3 . . ?
C10 C8 H8 107.3 . . ?
C5 C8 H8 107.3 . . ?
C8 C9 H9A 109.5 . . ?
C8 C9 H9B 109.5 . . ?
H9A C9 H9B 109.5 . . ?
C8 C9 H9C 109.5 . . ?
H9A C9 H9C 109.5 . . ?
H9B C9 H9C 109.5 . . ?
C8 C10 H10A 109.5 . . ?
C8 C10 H10B 109.5 . . ?
H10A C10 H10B 109.5 . . ?
C8 C10 H10C 109.5 . . ?
H10A C10 H10C 109.5 . . ?
H10B C10 H10C 109.5 . . ?
C4 N11 C12 118.9(3) . . ?
C4 N11 H11A 107.6 . . ?
C12 N11 H11A 107.6 . . ?
C4 N11 H11B 107.6 . . ?
C12 N11 H11B 107.6 . . ?
H11A N11 H11B 107.0 . . ?
C14 C12 C13 116.7(3) . . ?
C14 C12 N11 110.7(3) . . ?
C13 C12 N11 110.8(3) . . ?
C14 C12 H12 106.0 . . ?
C13 C12 H12 106.0 . . ?
N11 C12 H12 106.0 . . ?
C12 C13 H13A 109.5 . . ?
C12 C13 H13B 109.5 . . ?
H13A C13 H13B 109.5 . . ?
C12 C13 H13C 109.5 . . ?
H13A C13 H13C 109.5 . . ?
H13B C13 H13C 109.5 . . ?
C15 C14 C19 118.2(4) . . ?
C15 C14 C12 123.1(4) . . ?
C19 C14 C12 118.7(4) . . ?
C16 C15 C14 120.2(4) . . ?
C16 C15 H15 119.9 . . ?
C14 C15 H15 119.9 . . ?
C17 C16 C15 120.2(4) . . ?
C17 C16 H16 119.9 . . ?
C15 C16 H16 119.9 . . ?
C18 C17 C16 120.0(4) . . ?
C18 C17 H17 120.0 . . ?
C16 C17 H17 120.0 . . ?
C19 C18 C17 120.0(4) . . ?
C19 C18 H18 120.0 . . ?
C17 C18 H18 120.0 . . ?
C18 C19 C14 121.3(4) . . ?
C18 C19 H19 119.3 . . ?
C14 C19 H19 119.3 . . ?
C22 C21 H21A 109.5 . . ?
C22 C21 H21B 109.5 . . ?
H21A C21 H21B 109.5 . . ?
C22 C21 H21C 109.5 . . ?
H21A C21 H21C 109.5 . . ?
H21B C21 H21C 109.5 . . ?
C27 C22 C21 112.9(4) . . ?
C27 C22 C23 109.4(4) . . ?
C21 C22 C23 110.9(4) . . ?
C27 C22 H22 107.8 . . ?
C21 C22 H22 107.8 . . ?
C23 C22 H22 107.8 . . ?
C22 C23 C24 112.4(4) . . ?
C22 C23 H23A 109.1 . . ?
C24 C23 H23A 109.1 . . ?
C22 C23 H23B 109.1 . . ?
C24 C23 H23B 109.1 . . ?
H23A C23 H23B 107.9 . . ?
C23 C24 N31 108.9(3) . . ?
C23 C24 C25 112.1(4) . . ?
N31 C24 C25 112.9(3) . . ?
C23 C24 H24 107.6 . . ?
N31 C24 H24 107.6 . . ?
C25 C24 H24 107.6 . . ?
C26 C25 C24 111.6(3) . . ?
C26 C25 C28 113.7(4) . . ?
C24 C25 C28 113.5(4) . . ?
C26 C25 H25 105.8 . . ?
C24 C25 H25 105.8 . . ?
C28 C25 H25 105.8 . . ?
C25 C26 C27 113.3(4) . . ?
C25 C26 H26A 108.9 . . ?
C27 C26 H26A 108.9 . . ?
C25 C26 H26B 108.9 . . ?
C27 C26 H26B 108.9 . . ?
H26A C26 H26B 107.7 . . ?
C22 C27 C26 111.4(4) . . ?
C22 C27 H27A 109.4 . . ?
C26 C27 H27A 109.4 . . ?
C22 C27 H27B 109.4 . . ?
C26 C27 H27B 109.4 . . ?
H27A C27 H27B 108.0 . . ?
C29 C28 C30 109.5(4) . . ?
C29 C28 C25 112.6(4) . . ?
C30 C28 C25 112.0(4) . . ?
C29 C28 H28 107.5 . . ?
C30 C28 H28 107.5 . . ?
C25 C28 H28 107.5 . . ?
C28 C29 H29A 109.5 . . ?
C28 C29 H29B 109.5 . . ?
H29A C29 H29B 109.5 . . ?
C28 C29 H29C 109.5 . . ?
H29A C29 H29C 109.5 . . ?
H29B C29 H29C 109.5 . . ?
C28 C30 H30A 109.5 . . ?
C28 C30 H30B 109.5 . . ?
H30A C30 H30B 109.5 . . ?
C28 C30 H30C 109.5 . . ?
H30A C30 H30C 109.5 . . ?
H30B C30 H30C 109.5 . . ?
C32 N31 C24 116.9(3) . . ?
C32 N31 H31A 108.1 . . ?
C24 N31 H31A 108.1 . . ?
C32 N31 H31B 108.1 . . ?
C24 N31 H31B 108.1 . . ?
H31A N31 H31B 107.3 . . ?
C34 C32 N31 113.0(3) . . ?
C34 C32 C33 111.8(3) . . ?
N31 C32 C33 108.4(3) . . ?
C34 C32 H32 107.8 . . ?
N31 C32 H32 107.8 . . ?
C33 C32 H32 107.8 . . ?
C32 C33 H33A 109.5 . . ?
C32 C33 H33B 109.5 . . ?
H33A C33 H33B 109.5 . . ?
C32 C33 H33C 109.5 . . ?
H33A C33 H33C 109.5 . . ?
H33B C33 H33C 109.5 . . ?
C39 C34 C35 119.1(4) . . ?
C39 C34 C32 122.6(4) . . ?
C35 C34 C32 118.1(4) . . ?
C36 C35 C34 120.1(4) . . ?
C36 C35 H35 119.9 . . ?
C34 C35 H35 119.9 . . ?
C37 C36 C35 120.6(4) . . ?
C37 C36 H36 119.7 . . ?
C35 C36 H36 119.7 . . ?
C38 C37 C36 119.5(5) . . ?
C38 C37 H37 120.3 . . ?
C36 C37 H37 120.3 . . ?
C37 C38 C39 120.5(4) . . ?
C37 C38 H38 119.7 . . ?
C39 C38 H38 119.7 . . ?
C34 C39 C38 120.1(4) . . ?
C34 C39 H39 120.0 . . ?
C38 C39 H39 120.0 . . ?

loop_
_geom_bond_atom_site_label_1
_geom_bond_atom_site_label_2
_geom_bond_distance
_geom_bond_site_symmetry_2
_geom_bond_publ_flag
C1 C2 1.530(6) . ?
C1 H1A 0.9800 . ?
C1 H1B 0.9800 . ?
C1 H1C 0.9800 . ?
C2 C7 1.514(6) . ?
C2 C3 1.540(6) . ?
C2 H2 1.0000 . ?
C3 C4 1.524(5) . ?
C3 H3A 0.9900 . ?
C3 H3B 0.9900 . ?
C4 N11 1.521(4) . ?
C4 C5 1.541(5) . ?
C4 H4 1.0000 . ?
C5 C6 1.527(6) . ?
C5 C8 1.535(5) . ?
C5 H5 1.0000 . ?
C6 C7 1.524(6) . ?
C6 H6A 0.9900 . ?
C6 H6B 0.9900 . ?
C7 H7A 0.9900 . ?
C7 H7B 0.9900 . ?
C8 C9 1.520(6) . ?
C8 C10 1.533(6) . ?
C8 H8 1.0000 . ?
C9 H9A 0.9800 . ?
C9 H9B 0.9800 . ?
C9 H9C 0.9800 . ?
C10 H10A 0.9800 . ?
C10 H10B 0.9800 . ?
C10 H10C 0.9800 . ?
N11 C12 1.535(5) . ?
N11 H11A 0.9100 . ?
N11 H11B 0.9100 . ?
C12 C14 1.514(6) . ?
C12 C13 1.530(5) . ?
C12 H12 1.0000 . ?
C13 H13A 0.9800 . ?
C13 H13B 0.9800 . ?
C13 H13C 0.9800 . ?
C14 C15 1.391(6) . ?
C14 C19 1.397(5) . ?
C15 C16 1.390(6) . ?
C15 H15 0.9500 . ?
C16 C17 1.378(6) . ?
C16 H16 0.9500 . ?
C17 C18 1.377(6) . ?
C17 H17 0.9500 . ?
C18 C19 1.370(6) . ?
C18 H18 0.9500 . ?
C19 H19 0.9500 . ?
C21 C22 1.528(6) . ?
C21 H21A 0.9800 . ?
C21 H21B 0.9800 . ?
C21 H21C 0.9800 . ?
C22 C27 1.511(7) . ?
C22 C23 1.528(7) . ?
C22 H22 1.0000 . ?
C23 C24 1.530(5) . ?
C23 H23A 0.9900 . ?
C23 H23B 0.9900 . ?
C24 N31 1.531(4) . ?
C24 C25 1.539(6) . ?
C24 H24 1.0000 . ?
C25 C26 1.522(6) . ?
C25 C28 1.540(6) . ?
C25 H25 1.0000 . ?
C26 C27 1.528(6) . ?
C26 H26A 0.9900 . ?
C26 H26B 0.9900 . ?
C27 H27A 0.9900 . ?
C27 H27B 0.9900 . ?
C28 C29 1.531(7) . ?
C28 C30 1.532(7) . ?
C28 H28 1.0000 . ?
C29 H29A 0.9800 . ?
C29 H29B 0.9800 . ?
C29 H29C 0.9800 . ?
C30 H30A 0.9800 . ?
C30 H30B 0.9800 . ?
C30 H30C 0.9800 . ?
N31 C32 1.511(5) . ?
N31 H31A 0.9100 . ?
N31 H31B 0.9100 . ?
C32 C34 1.510(6) . ?
C32 C33 1.517(5) . ?
C32 H32 1.0000 . ?
C33 H33A 0.9800 . ?
C33 H33B 0.9800 . ?
C33 H33C 0.9800 . ?
C34 C39 1.388(6) . ?
C34 C35 1.393(6) . ?
C35 C36 1.385(7) . ?
C35 H35 0.9500 . ?
C36 C37 1.382(7) . ?
C36 H36 0.9500 . ?
C37 C38 1.375(6) . ?
C37 H37 0.9500 . ?
C38 C39 1.393(6) . ?
C38 H38 0.9500 . ?
C39 H39 0.9500 . ?

loop_
_geom_torsion_atom_site_label_1
_geom_torsion_atom_site_label_2
_geom_torsion_atom_site_label_3
_geom_torsion_atom_site_label_4
_geom_torsion
_geom_torsion_site_symmetry_1
_geom_torsion_site_symmetry_2
_geom_torsion_site_symmetry_3
_geom_torsion_site_symmetry_4
_geom_torsion_publ_flag
C7 C2 C3 C4 57.5(4) . . . . ?
C1 C2 C3 C4 -176.8(3) . . . . ?
C2 C3 C4 N11 69.0(4) . . . . ?
C2 C3 C4 C5 -55.0(4) . . . . ?
N11 C4 C5 C6 -74.6(4) . . . . ?
C3 C4 C5 C6 49.7(4) . . . . ?
N11 C4 C5 C8 54.9(4) . . . . ?
C3 C4 C5 C8 179.2(3) . . . . ?
C8 C5 C6 C7 -179.5(3) . . . . ?
C4 C5 C6 C7 -49.9(4) . . . . ?
C1 C2 C7 C6 -180.0(4) . . . . ?
C3 C2 C7 C6 -56.2(5) . . . . ?
C5 C6 C7 C2 54.5(5) . . . . ?
C6 C5 C8 C9 -173.5(3) . . . . ?
C4 C5 C8 C9 57.8(4) . . . . ?
C6 C5 C8 C10 -49.0(5) . . . . ?
C4 C5 C8 C10 -177.7(3) . . . . ?
C3 C4 N11 C12 60.5(5) . . . . ?
C5 C4 N11 C12 -175.1(3) . . . . ?
C4 N11 C12 C14 38.1(4) . . . . ?
C4 N11 C12 C13 -92.9(4) . . . . ?
C13 C12 C14 C15 11.6(5) . . . . ?
N11 C12 C14 C15 -116.3(4) . . . . ?
C13 C12 C14 C19 -166.2(4) . . . . ?
N11 C12 C14 C19 65.9(4) . . . . ?
C19 C14 C15 C16 0.3(6) . . . . ?
C12 C14 C15 C16 -177.5(4) . . . . ?
C14 C15 C16 C17 -0.9(6) . . . . ?
C15 C16 C17 C18 0.4(7) . . . . ?
C16 C17 C18 C19 0.8(7) . . . . ?
C17 C18 C19 C14 -1.4(6) . . . . ?
C15 C14 C19 C18 0.9(6) . . . . ?
C12 C14 C19 C18 178.8(4) . . . . ?
C27 C22 C23 C24 57.6(5) . . . . ?
C21 C22 C23 C24 -177.2(4) . . . . ?
C22 C23 C24 N31 71.7(5) . . . . ?
C22 C23 C24 C25 -53.8(4) . . . . ?
C23 C24 C25 C26 49.1(4) . . . . ?
N31 C24 C25 C26 -74.2(4) . . . . ?
C23 C24 C25 C28 179.1(3) . . . . ?
N31 C24 C25 C28 55.7(5) . . . . ?
C24 C25 C26 C27 -50.3(5) . . . . ?
C28 C25 C26 C27 179.9(3) . . . . ?
C21 C22 C27 C26 178.5(4) . . . . ?
C23 C22 C27 C26 -57.6(5) . . . . ?
C25 C26 C27 C22 55.4(5) . . . . ?
C26 C25 C28 C29 -42.4(5) . . . . ?
C24 C25 C28 C29 -171.3(4) . . . . ?
C26 C25 C28 C30 -166.3(4) . . . . ?
C24 C25 C28 C30 64.8(5) . . . . ?
C23 C24 N31 C32 136.1(4) . . . . ?
C25 C24 N31 C32 -98.8(4) . . . . ?
C24 N31 C32 C34 -51.0(4) . . . . ?
C24 N31 C32 C33 -175.5(3) . . . . ?
N31 C32 C34 C39 -46.4(5) . . . . ?
C33 C32 C34 C39 76.2(5) . . . . ?
N31 C32 C34 C35 138.7(4) . . . . ?
C33 C32 C34 C35 -98.8(4) . . . . ?
C39 C34 C35 C36 -1.1(6) . . . . ?
C32 C34 C35 C36 174.0(4) . . . . ?
C34 C35 C36 C37 1.1(7) . . . . ?
C35 C36 C37 C38 0.7(7) . . . . ?
C36 C37 C38 C39 -2.3(7) . . . . ?
C35 C34 C39 C38 -0.6(6) . . . . ?
C32 C34 C39 C38 -175.4(4) . . . . ?
C37 C38 C39 C34 2.3(7) . . . . ?
